data_7239457
loop_
_publ_author_name
'Wang, Hui'
'Safarifard, Vahid'
'Wang, Si-Yao'
'Tu, Ling-Hui'
'Xiao, Hong-Ping'
'Huang, Bi-Feng'
'Li, Xin-Hua'
'Payehghadr, Mahmood'
'Morsali, Ali'

_publ_section_title
;
 Five copper(ii) metal--organic coordination complexes with micro-channels
 based on flexible bis(imidazole) and carboxybenzaldehyde ligands;
 structural influence of experimental conditions on their frameworks
;
_journal_issue 22
_journal_name_full 'RSC Advances'
_journal_page_first 11423
_journal_paper_doi 10.1039/c3ra47177b
_journal_volume 4
_journal_year 2014
_chemical_formula_moiety 'C30 H24 Cu N4 O6'
_chemical_formula_sum 'C30 H24 Cu N4 O6'
_chemical_formula_weight 600.07
_space_group_IT_number 2
_space_group_name_Hall '-P 1'
_space_group_name_H-M_alt 'P -1'
_symmetry_cell_setting triclinic
_symmetry_space_group_name_Hall '-P 1'
_symmetry_space_group_name_H-M 'P -1'
_atom_sites_solution_hydrogens geom
_atom_sites_solution_primary direct
_atom_sites_solution_secondary difmap
_audit_creation_method SHELXL-97
_cell_angle_alpha 84.772(8)
_cell_angle_beta 83.075(7)
_cell_angle_gamma 80.351(7)
_cell_formula_units_Z 1
_cell_length_a 7.832(4)
_cell_length_b 8.407(5)
_cell_length_c 10.143(6)
_cell_measurement_reflns_used 4985
_cell_measurement_temperature 298(2)
_cell_measurement_theta_max 27.21
_cell_measurement_theta_min 2.35
_cell_volume 651.9(6)
_computing_cell_refinement 'SAINT (Bruker, 2002)'
_computing_data_collection 'SMART (Bruker, 2002)'
_computing_data_reduction SAINT
_computing_molecular_graphics 'XP (Bruker, 2002)'
_computing_publication_material 'SHELXL-97 (Bruker, 2002)'
_computing_structure_refinement 'SHELXL-97 (Sheldrick, 1997)'
_computing_structure_solution 'SHELXS-97 (Sheldrick, 1997)'
_diffrn_ambient_temperature 298(2)
_diffrn_measured_fraction_theta_full 0.985
_diffrn_measured_fraction_theta_max 0.985
_diffrn_measurement_device_type 'Bruker APEX II area-detector diffractometer'
_diffrn_measurement_method '\f and \w scans'
_diffrn_radiation_monochromator graphite
_diffrn_radiation_source 'fine-focus sealed tube'
_diffrn_radiation_type MoK\a
_diffrn_radiation_wavelength 0.71073
_diffrn_reflns_av_R_equivalents 0.0209
_diffrn_reflns_av_sigmaI/netI 0.0316
_diffrn_reflns_limit_h_max 9
_diffrn_reflns_limit_h_min -9
_diffrn_reflns_limit_k_max 10
_diffrn_reflns_limit_k_min -10
_diffrn_reflns_limit_l_max 11
_diffrn_reflns_limit_l_min -12
_diffrn_reflns_number 5562
_diffrn_reflns_theta_full 25.50
_diffrn_reflns_theta_max 25.50
_diffrn_reflns_theta_min 2.46
_exptl_absorpt_coefficient_mu 0.892
_exptl_absorpt_correction_T_max 0.8778
_exptl_absorpt_correction_T_min 0.8348
_exptl_absorpt_correction_type multi-scan
_exptl_absorpt_process_details 'SADABS (Bruker, 2002)'
_exptl_crystal_density_diffrn 1.529
_exptl_crystal_density_method 'not measured'
_exptl_crystal_description Block
_exptl_crystal_F_000 309
_exptl_crystal_size_max 0.21
_exptl_crystal_size_mid 0.19
_exptl_crystal_size_min 0.15
_refine_diff_density_max 0.470
_refine_diff_density_min -0.605
_refine_diff_density_rms 0.124
_refine_ls_extinction_method none
_refine_ls_goodness_of_fit_ref 1.095
_refine_ls_hydrogen_treatment constr
_refine_ls_matrix_type full
_refine_ls_number_parameters 187
_refine_ls_number_reflns 2395
_refine_ls_number_restraints 0
_refine_ls_restrained_S_all 1.095
_refine_ls_R_factor_all 0.0454
_refine_ls_R_factor_gt 0.0389
_refine_ls_shift/su_max 0.000
_refine_ls_shift/su_mean 0.000
_refine_ls_structure_factor_coef Fsqd
_refine_ls_weighting_details 'calc w=1/[\s^2^(Fo^2^)+(0.1286P)^2^+0.0322P] where P=(Fo^2^+2Fc^2^)/3'
_refine_ls_weighting_scheme calc
_refine_ls_wR_factor_gt 0.1270
_refine_ls_wR_factor_ref 0.1561
_reflns_number_gt 2253
_reflns_number_total 2395
_reflns_threshold_expression I>2\s(I)
_cod_data_source_file c3ra47177b.txt
_cod_data_source_block mo_20110611a_0m
_cod_depositor_comments
;
The following automatic conversions were performed:

data item '_exptl_absorpt_correction_type' value 'Multi-scan' was
changed to 'multi-scan' in accordance with the
/home/saulius/struct/COD-crude-data/automatic-downloads/DataCite-retrospective/RSC/depositions/lib/dictionaries/cif_core.dic
dictionary named 'cif_core.dic' version 2.4.2 last updated on
2011-04-26.

data item '_symmetry_cell_setting' value 'Triclinic' was changed to
'triclinic' in accordance with the
/home/saulius/struct/COD-crude-data/automatic-downloads/DataCite-retrospective/RSC/depositions/lib/dictionaries/cif_core.dic
dictionary named 'cif_core.dic' version 2.4.2 last updated on
2011-04-26.

Automatic conversion script
Id: cif_fix_values 6909 2019-04-08 15:41:33Z antanas 
;
_cod_database_code 7239457

loop_
_symmetry_equiv_pos_as_xyz
'x, y, z'
'-x, -y, -z'

loop_
_atom_site_label
_atom_site_type_symbol
_atom_site_fract_x
_atom_site_fract_y
_atom_site_fract_z
_atom_site_U_iso_or_equiv
_atom_site_adp_type
_atom_site_occupancy
_atom_site_symmetry_multiplicity
_atom_site_calc_flag
_atom_site_refinement_flags
Cu1 Cu 0.5000 0.5000 0.0000 0.0345(2) Uani 1 2 d S
O1 O 0.6951(3) 0.5103(2) 0.0968(2) 0.0424(5) Uani 1 1 d .
O2 O 0.5058(3) 0.6730(3) 0.2174(3) 0.0615(6) Uani 1 1 d .
O3 O 1.1919(5) 0.7915(4) 0.5594(3) 0.0902(11) Uani 1 1 d .
N1 N 0.4352(3) 0.3198(3) 0.1226(2) 0.0374(5) Uani 1 1 d .
N2 N 0.3081(3) 0.1166(3) 0.2047(2) 0.0403(5) Uani 1 1 d .
C1 C 0.6528(4) 0.6040(3) 0.1886(3) 0.0423(7) Uani 1 1 d .
C2 C 0.7966(4) 0.6275(3) 0.2642(3) 0.0375(6) Uani 1 1 d .
C3 C 0.9638(4) 0.5531(4) 0.2315(3) 0.0496(7) Uani 1 1 d .
H3 H 0.9881 0.4861 0.1613 0.060 Uiso 1 1 calc R
C4 C 1.0948(4) 0.5766(4) 0.3009(3) 0.0511(8) Uani 1 1 d .
H4 H 1.2080 0.5259 0.2773 0.061 Uiso 1 1 calc R
C5 C 1.0619(4) 0.6734(4) 0.4045(3) 0.0413(6) Uani 1 1 d .
C6 C 0.8958(5) 0.7475(5) 0.4363(4) 0.0627(9) Uani 1 1 d .
H6 H 0.8716 0.8151 0.5061 0.075 Uiso 1 1 calc R
C7 C 0.7648(4) 0.7241(5) 0.3675(4) 0.0587(9) Uani 1 1 d .
H7 H 0.6518 0.7750 0.3915 0.070 Uiso 1 1 calc R
C8 C 1.2029(5) 0.6972(5) 0.4780(4) 0.0570(9) Uani 1 1 d .
H8 H 1.3105 0.6331 0.4593 0.068 Uiso 1 1 calc R
C9 C 0.5070(4) 0.2537(4) 0.2348(3) 0.0450(7) Uani 1 1 d .
H9 H 0.5964 0.2896 0.2705 0.054 Uiso 1 1 calc R
C10 C 0.4288(4) 0.1296(4) 0.2851(3) 0.0494(7) Uani 1 1 d .
H10 H 0.4530 0.0640 0.3617 0.059 Uiso 1 1 calc R
C11 C 0.3148(4) 0.2335(3) 0.1088(3) 0.0402(6) Uani 1 1 d .
H11 H 0.2432 0.2521 0.0403 0.048 Uiso 1 1 calc R
C12 C 0.1901(4) -0.0046(4) 0.2230(3) 0.0492(7) Uani 1 1 d .
H12A H 0.2579 -0.1113 0.2370 0.059 Uiso 1 1 calc R
H12B H 0.1094 0.0157 0.3022 0.059 Uiso 1 1 calc R
C13 C 0.0910(4) -0.0027(3) 0.1087(3) 0.0402(6) Uani 1 1 d .
C14 C 0.1567(5) -0.0947(4) 0.0061(4) 0.0600(9) Uani 1 1 d .
H14 H 0.2640 -0.1611 0.0093 0.072 Uiso 1 1 calc R
C15 C -0.0672(5) 0.0914(5) 0.1024(4) 0.0617(9) Uani 1 1 d .
H15 H -0.1153 0.1543 0.1725 0.074 Uiso 1 1 calc R

loop_
_atom_site_aniso_label
_atom_site_aniso_U_11
_atom_site_aniso_U_22
_atom_site_aniso_U_33
_atom_site_aniso_U_23
_atom_site_aniso_U_13
_atom_site_aniso_U_12
Cu1 0.0283(3) 0.0380(3) 0.0413(3) -0.00668(19) -0.01059(19) -0.01020(19)
O1 0.0372(10) 0.0479(11) 0.0475(12) -0.0052(9) -0.0143(8) -0.0143(8)
O2 0.0323(11) 0.0733(15) 0.0814(17) -0.0176(13) -0.0158(11) -0.0020(10)
O3 0.097(2) 0.105(2) 0.085(2) -0.0307(18) -0.0547(19) -0.0171(19)
N1 0.0329(11) 0.0421(12) 0.0407(12) -0.0044(9) -0.0099(9) -0.0107(9)
N2 0.0381(12) 0.0432(12) 0.0425(13) -0.0004(10) -0.0074(10) -0.0138(10)
C1 0.0341(14) 0.0431(14) 0.0519(17) 0.0039(12) -0.0098(12) -0.0129(11)
C2 0.0326(13) 0.0376(13) 0.0444(15) -0.0006(11) -0.0072(11) -0.0104(10)
C3 0.0351(15) 0.0620(18) 0.0552(18) -0.0228(14) -0.0081(13) -0.0050(13)
C4 0.0310(14) 0.070(2) 0.0554(18) -0.0168(15) -0.0103(12) -0.0077(13)
C5 0.0447(15) 0.0487(15) 0.0360(14) 0.0006(11) -0.0132(12) -0.0183(12)
C6 0.058(2) 0.078(2) 0.057(2) -0.0326(17) -0.0172(16) -0.0031(17)
C7 0.0417(17) 0.072(2) 0.063(2) -0.0273(16) -0.0115(15) 0.0050(15)
C8 0.057(2) 0.071(2) 0.0502(18) 0.0047(16) -0.0228(15) -0.0231(16)
C9 0.0366(14) 0.0543(16) 0.0474(16) -0.0060(12) -0.0142(12) -0.0087(12)
C10 0.0445(16) 0.0602(18) 0.0446(16) 0.0037(14) -0.0142(13) -0.0087(14)
C11 0.0393(14) 0.0431(14) 0.0418(15) -0.0009(11) -0.0114(11) -0.0128(11)
C12 0.0531(18) 0.0494(16) 0.0493(17) 0.0024(13) -0.0067(13) -0.0229(14)
C13 0.0385(14) 0.0361(13) 0.0482(16) -0.0033(11) -0.0017(11) -0.0140(11)
C14 0.0421(17) 0.066(2) 0.071(2) -0.0248(17) -0.0116(15) 0.0083(15)
C15 0.0488(19) 0.073(2) 0.064(2) -0.0355(17) -0.0001(16) -0.0003(16)

loop_
_atom_type_symbol
_atom_type_description
_atom_type_scat_dispersion_real
_atom_type_scat_dispersion_imag
_atom_type_scat_source
C C 0.0033 0.0016 'International Tables Vol C Tables 4.2.6.8 and 6.1.1.4'
H H 0.0000 0.0000 'International Tables Vol C Tables 4.2.6.8 and 6.1.1.4'
Cu Cu 0.3201 1.2651 'International Tables Vol C Tables 4.2.6.8 and 6.1.1.4'
N N 0.0061 0.0033 'International Tables Vol C Tables 4.2.6.8 and 6.1.1.4'
O O 0.0106 0.0060 'International Tables Vol C Tables 4.2.6.8 and 6.1.1.4'

loop_
_geom_angle_atom_site_label_1
_geom_angle_atom_site_label_2
_geom_angle_atom_site_label_3
_geom_angle
_geom_angle_site_symmetry_1
_geom_angle_site_symmetry_3
O1 Cu1 O1 180.0 . 2_665
O1 Cu1 N1 90.57(10) . .
O1 Cu1 N1 89.43(10) 2_665 .
O1 Cu1 N1 89.43(10) . 2_665
O1 Cu1 N1 90.57(10) 2_665 2_665
N1 Cu1 N1 180.00(9) . 2_665
C1 O1 Cu1 111.44(18) . .
C11 N1 C9 105.4(2) . .
C11 N1 Cu1 125.9(2) . .
C9 N1 Cu1 128.6(2) . .
C11 N2 C10 107.1(3) . .
C11 N2 C12 127.2(3) . .
C10 N2 C12 125.7(3) . .
O2 C1 O1 124.2(3) . .
O2 C1 C2 120.2(3) . .
O1 C1 C2 115.5(2) . .
C7 C2 C3 118.4(3) . .
C7 C2 C1 120.5(3) . .
C3 C2 C1 121.1(3) . .
C4 C3 C2 120.5(3) . .
C4 C3 H3 119.7 . .
C2 C3 H3 119.7 . .
C5 C4 C3 120.7(3) . .
C5 C4 H4 119.7 . .
C3 C4 H4 119.7 . .
C6 C5 C4 118.6(3) . .
C6 C5 C8 121.3(3) . .
C4 C5 C8 120.1(3) . .
C5 C6 C7 120.9(3) . .
C5 C6 H6 119.6 . .
C7 C6 H6 119.6 . .
C2 C7 C6 120.9(3) . .
C2 C7 H7 119.6 . .
C6 C7 H7 119.6 . .
O3 C8 C5 125.3(4) . .
O3 C8 H8 117.3 . .
C5 C8 H8 117.3 . .
C10 C9 N1 109.1(3) . .
C10 C9 H9 125.5 . .
N1 C9 H9 125.5 . .
C9 C10 N2 107.2(3) . .
C9 C10 H10 126.4 . .
N2 C10 H10 126.4 . .
N1 C11 N2 111.2(3) . .
N1 C11 H11 124.4 . .
N2 C11 H11 124.4 . .
C13 C12 N2 112.7(2) . .
C13 C12 H12A 109.0 . .
N2 C12 H12A 109.0 . .
C13 C12 H12B 109.0 . .
N2 C12 H12B 109.0 . .
H12A C12 H12B 107.8 . .
C14 C13 C15 118.4(3) . .
C14 C13 C12 120.3(3) . .
C15 C13 C12 121.3(3) . .
C13 C14 C15 120.9(3) . 2
C13 C14 H14 119.6 . .
C15 C14 H14 119.6 2 .
C13 C15 C14 120.7(3) . 2
C13 C15 H15 119.6 . .
C14 C15 H15 119.6 2 .

loop_
_geom_bond_atom_site_label_1
_geom_bond_atom_site_label_2
_geom_bond_distance
_geom_bond_site_symmetry_2
Cu1 O1 1.931(2) .
Cu1 O1 1.931(2) 2_665
Cu1 N1 1.965(2) .
Cu1 N1 1.965(2) 2_665
O1 C1 1.253(4) .
O2 C1 1.213(4) .
O3 C8 1.182(5) .
N1 C11 1.310(4) .
N1 C9 1.362(4) .
N2 C11 1.321(4) .
N2 C10 1.345(4) .
N2 C12 1.472(4) .
C1 C2 1.485(4) .
C2 C7 1.359(5) .
C2 C3 1.369(4) .
C3 C4 1.362(5) .
C3 H3 0.9300 .
C4 C5 1.361(5) .
C4 H4 0.9300 .
C5 C6 1.359(5) .
C5 C8 1.454(4) .
C6 C7 1.358(5) .
C6 H6 0.9300 .
C7 H7 0.9300 .
C8 H8 0.9300 .
C9 C10 1.328(5) .
C9 H9 0.9300 .
C10 H10 0.9300 .
C11 H11 0.9300 .
C12 C13 1.469(5) .
C12 H12A 0.9700 .
C12 H12B 0.9700 .
C13 C14 1.353(5) .
C13 C15 1.359(5) .
C14 C15 1.370(5) 2
C14 H14 0.9300 .
C15 C14 1.370(5) 2
C15 H15 0.9300 .

loop_
_geom_torsion_atom_site_label_1
_geom_torsion_atom_site_label_2
_geom_torsion_atom_site_label_3
_geom_torsion_atom_site_label_4
_geom_torsion
_geom_torsion_site_symmetry_1
_geom_torsion_site_symmetry_4
O1 Cu1 O1 C1 39(100) 2_665 .
N1 Cu1 O1 C1 -89.7(2) . .
N1 Cu1 O1 C1 90.3(2) 2_665 .
O1 Cu1 N1 C11 -172.3(2) . .
O1 Cu1 N1 C11 7.7(2) 2_665 .
N1 Cu1 N1 C11 171(100) 2_665 .
O1 Cu1 N1 C9 4.9(3) . .
O1 Cu1 N1 C9 -175.1(3) 2_665 .
N1 Cu1 N1 C9 -12(100) 2_665 .
Cu1 O1 C1 O2 3.6(4) . .
Cu1 O1 C1 C2 -176.66(17) . .
O2 C1 C2 C7 1.0(4) . .
O1 C1 C2 C7 -178.7(3) . .
O2 C1 C2 C3 -178.7(3) . .
O1 C1 C2 C3 1.5(4) . .
C7 C2 C3 C4 -0.3(5) . .
C1 C2 C3 C4 179.5(3) . .
C2 C3 C4 C5 0.4(5) . .
C3 C4 C5 C6 -0.7(5) . .
C3 C4 C5 C8 179.9(3) . .
C4 C5 C6 C7 0.8(6) . .
C8 C5 C6 C7 -179.8(3) . .
C3 C2 C7 C6 0.5(5) . .
C1 C2 C7 C6 -179.3(3) . .
C5 C6 C7 C2 -0.7(6) . .
C6 C5 C8 O3 -8.0(6) . .
C4 C5 C8 O3 171.4(4) . .
C11 N1 C9 C10 0.2(4) . .
Cu1 N1 C9 C10 -177.4(2) . .
N1 C9 C10 N2 0.2(4) . .
C11 N2 C10 C9 -0.6(3) . .
C12 N2 C10 C9 -179.8(3) . .
C9 N1 C11 N2 -0.6(3) . .
Cu1 N1 C11 N2 177.12(18) . .
C10 N2 C11 N1 0.8(3) . .
C12 N2 C11 N1 179.9(3) . .
C11 N2 C12 C13 9.3(5) . .
C10 N2 C12 C13 -171.7(3) . .
N2 C12 C13 C14 89.1(4) . .
N2 C12 C13 C15 -90.5(4) . .
C15 C13 C14 C15 0.9(6) . 2
C12 C13 C14 C15 -178.6(3) . 2
C14 C13 C15 C14 -0.9(6) . 2
C12 C13 C15 C14 178.6(3) . 2
